data_2001377
loop_
_publ_author_name
'Sabirov, V. Kh.'
'Porai-Koshitz, M. A.'
'Struchkov, Yu. T.'

_publ_section_title
;
 Structure of the dimeric complex of iron(III) chloride with pyridoxine
;
_journal_issue 9
_journal_name_full 'Acta Crystallographica Section C'
_journal_page_first 1611
_journal_page_last 1614
_journal_paper_doi 10.1107/S0108270193000691
_journal_volume 49
_journal_year 1993
_chemical_formula_sum 'C16 H24 Cl4 Fe2 N2 O8'
_chemical_formula_weight 625.87
_space_group_IT_number 14
_symmetry_cell_setting monoclinic
_symmetry_space_group_name_Hall '-P 2ybc'
_symmetry_space_group_name_H-M 'P 1 21/c 1'
_atom_type_scat_source IntTabIV
_cell_angle_alpha 90
_cell_angle_beta 93.090(10)
_cell_angle_gamma 90
_cell_formula_units_Z 2
_cell_length_a 7.1390(10)
_cell_length_b 7.9070(10)
_cell_length_c 20.199(2)
_cell_measurement_reflns_used 34
_cell_measurement_temperature 173
_cell_measurement_theta_max 14
_cell_measurement_theta_min 12.5
_cell_volume 1138.5(2)
_diffrn_measurement_device 'Siemens P3/PC'
_diffrn_measurement_method \q/2\q
_diffrn_radiation_type MoK\a
_diffrn_radiation_wavelength 0.71069
_diffrn_reflns_av_R_equivalents 0.012
_diffrn_reflns_limit_h_max 8
_diffrn_reflns_limit_h_min 0
_diffrn_reflns_limit_k_max 10
_diffrn_reflns_limit_k_min 0
_diffrn_reflns_limit_l_max 26
_diffrn_reflns_limit_l_min -26
_diffrn_reflns_number 2653
_diffrn_reflns_theta_max 28
_diffrn_standards_decay_% 5
_diffrn_standards_interval_count 98
_diffrn_standards_number 2
_exptl_absorpt_coefficient_mu 1.79
_exptl_absorpt_correction_type none
_exptl_crystal_colour red
_exptl_crystal_density_diffrn 1.826
_exptl_crystal_description wedge
_exptl_crystal_size_max 0.3
_exptl_crystal_size_mid 0.2
_exptl_crystal_size_min 0.2
_refine_diff_density_max 0.43
_refine_diff_density_min -0.31
_refine_ls_goodness_of_fit_obs 0.93
_refine_ls_hydrogen_treatment refall
_refine_ls_number_parameters 145
_refine_ls_number_reflns 1855
_refine_ls_R_factor_obs 0.0235
_refine_ls_shift/esd_max 0.06
_refine_ls_structure_factor_coef F
_refine_ls_weighting_scheme unit
_refine_ls_wR_factor_obs 0.0257
_reflns_number_observed 1855
_reflns_number_total 2467
_reflns_observed_criterion I>2\s(I)
_cod_data_source_file vs1005.cif
_cod_data_source_block vs1005_structure_1_of_1
_cod_original_cell_volume 1138.5(4)
_cod_original_sg_symbol_H-M 'P 21/c'
_cod_database_code 2001377

loop_
_symmetry_equiv_pos_as_xyz
x,y,z
-x,-y,-z
x,1/2-y,1/2+z
-x,-1/2+y,-1/2-z

loop_
_atom_site_label
_atom_site_fract_x
_atom_site_fract_y
_atom_site_fract_z
_atom_site_U_iso_or_equiv
Fe .49540(10) .13110(10) .05920(10) .0170(10)
Cl(1) .73990(10) .00010(10) .12380(10) .0290(10)
Cl(2) .60960(10) .40270(10) .07970(10) .0280(10)
O(W) .2810(3) .2566(3) -.00450(10) .0240(10)
O(3) .3170(3) .1256(2) .12890(10) .0210(10)
O(4') .3801(2) -.0838(2) .02460(10) .0170(10)
O(5') .0818(3) -.6053(3) .15790(10) .0310(10)
N(1) .2210(3) -.1701(3) .25490(10) .0240(10)
C(2) .2703(4) -.0236(3) .22730(10) .0210(10)
C(2') .3212(5) .1245(4) .26990(10) .0300(10)
C(3) .2696(3) -.0182(3) .15760(10) .0180(10)
C(4) .2151(3) -.1617(3) .12080(10) .0180(10)
C(4') .2066(4) -.1443(4) .04610(10) .0200(10)
C(5) .1679(3) -.3112(3) .15280(10) .0180(10)
C(5') .1120(4) -.4689(3) .11480(10) .0240(10)
C(6) .1726(4) -.3115(3) .22140(10) .0230(10)
H(w1) .317(5) .354(5) -.018(2) ?
H(w2) .271(5) .194(5) -.032(2) ?
H(N1) .207(5) -.172(5) .293(2) ?
H(2'1) .260(7) .116(7) .306(3) ?
H(2'2) .282(8) .228(8) .247(3) ?
H(2'3) .419(7) .159(7) .263(2) ?
H(4'1) .107(4) -.064(4) .0330(10) ?
H(4'2) .182(4) -.244(4) .0260(10) ?
H(O5') .147(5) -.679(5) .147(2) ?
H(5'1) -.001(4) -.452(4) .0880(10) ?
H(5'2) .210(4) -.491(4) .0820(10) ?
H(6) .149(4) -.407(4) .2460(10) ?

loop_
_geom_angle_atom_site_label_1
_geom_angle_atom_site_label_2
_geom_angle_atom_site_label_3
_geom_angle
_geom_angle_publ_flag
Cl(1) Fe O(3) 94.80(10) yes
Cl(1) Fe O(4') 95.70(10) yes
Cl(1) Fe Cl(2) 93.70(10) yes
Cl(1) Fe O(4')^a^ 92.10(10) yes
Cl(1) Fe O(W) 176.70(10) yes
Cl(2) Fe O(3) 97.40(10) yes
Cl(2) Fe O(4') 168.90(10) yes
Cl(2) Fe O(W) 85.00(10) yes
O(3) Fe O(W) 88.30(10) yes
O(3) Fe O(4')^a^ 161.70(10) yes
O(3) Fe O(4') 87.70(10) yes
O(4') Fe O(W) 85.30(10) yes
O(4') Fe O(4')^a^ 74.70(10) yes
Cl(2) Fe O(4')^a^ 99.00(10) yes
O(W) Fe O(4')^a^ 85.10(10) yes
Fe O(3) C(3) 121.8(2) yes
Fe O(4') C(4') 122.00(10) yes
Fe O(4') Fe^a^ 105.30(10) yes
C(4') O(4') Fe^a^ 129.40(10) yes
C(2) N(1) C(6) 125.2(2) yes
N(1) C(2) C(3) 117.1(2) yes
C(4) C(3) C(2) 119.5(2) yes
C(5) C(4) C(3) 120.5(2) yes
C(4) C(5) C(6) 118.1(2) yes
N(1) C(6) C(5) 119.6(2) yes
C(2') C(2) C(3) 122.9(2) yes
N(1) C(2) C(2') 120.0(2) yes
O(3) C(3) C(4) 122.1(2) yes
O(3) C(3) C(2) 118.4(2) yes
C(4') C(4) C(3) 116.8(2) yes
C(5) C(4) C(4') 122.7(2) yes
C(4) C(5) C(5') 122.0(2) yes
C(6) C(5) C(5') 119.9(2) yes
O(4') C(4') C(4) 110.3(2) yes
O(5') C(5') C(5) 111.4(2) yes

loop_
_geom_bond_atom_site_label_1
_geom_bond_atom_site_label_2
_geom_bond_distance
_geom_bond_publ_flag
Fe Cl(1) 2.3610(10) yes
Fe Cl(2) 2.3270(10) yes
Fe O(3) 1.949(2) yes
Fe O(4') 1.998(2) yes
Fe O(4') 1.990(2) yes
Fe O(W) 2.185(2) yes
O(3) C(3) 1.329(3) yes
O(4) C(4') 1.417(3) yes
O(5') C(5') 1.409(3) yes
N(1) C(2) 1.341(4) yes
C(2) C(3) 1.407(3) yes
C(3) C(4) 1.401(3) yes
C(4) C(5) 1.397(4) yes
C(5) C(6) 1.385(3) yes
N(1) C(6) 1.342(3) yes
C(2') C(2) 1.487(4) yes
C(4) C(4') 1.514(3) yes
C(5) C(5') 1.506(4) yes
